data_1549937
loop_
_publ_author_name
'Ghavami, Zohreh S.'
'Anneser, Markus R.'
'Kaiser, Felix'
'Altmann, Philipp J.'
'Hofmann, Benjamin J.'
'Schlagintweit, Jonas F.'
'Grivani, Gholamhossein'
'K\"uhn, Fritz E'

_publ_section_title
;
 A bench stable formal Cu(iii) <i>N</i>-heterocyclic carbene accessible
 from simple copper(ii) acetate.
;
_journal_issue 43
_journal_name_full 'Chemical science'
_journal_page_first 8307
_journal_page_last 8314
_journal_paper_doi 10.1039/c8sc01834k
_journal_volume 9
_journal_year 2018
_chemical_absolute_configuration unk
_chemical_compound_source 'see text'
_chemical_formula_moiety 'C36 H44 Cu4 N16 O2 S2, 4(F6 P), 2(C2 H6 O S), C2 H3 N'
_chemical_formula_sum 'C42 H59 Cu4 F24 N17 O4 P4 S4'
_chemical_formula_weight 1828.38
_space_group_IT_number 9
_space_group_name_Hall 'C -2yc'
_space_group_name_H-M_alt 'C 1 c 1'
_symmetry_cell_setting monoclinic
_symmetry_Int_Tables_number 9
_symmetry_space_group_name_Hall 'C -2yc'
_symmetry_space_group_name_H-M 'C 1 c 1'
_atom_sites_solution_hydrogens geom
_audit_update_record
;
2018-04-18 deposited with the CCDC.
2018-08-24 downloaded from the CCDC.
;
_cell_angle_alpha 90
_cell_angle_beta 90.293(4)
_cell_angle_gamma 90
_cell_formula_units_Z 4
_cell_length_a 26.950(2)
_cell_length_b 11.6280(8)
_cell_length_c 21.3978(16)
_cell_measurement_reflns_used 9992
_cell_measurement_temperature 106
_cell_measurement_theta_max 26.9848
_cell_measurement_theta_min 2.4368
_cell_volume 6705.4(8)
_computing_cell_refinement 'SAINT (Bruker, 2014)'
_computing_data_collection 'APEX III Control Software (Bruker, 2015)'
_computing_data_reduction 'SAINT (Bruker, 2014)'
_computing_molecular_graphics 'PLATON (Spek, 2011)'
_computing_publication_material 'PLATON (Spek, 2011), enCIFer (Allen, 2014)'
_computing_structure_refinement 'SHELXL2014 (Sheldrick, 2014), SHELXLE (Huebschle, 2011)'
_computing_structure_solution 'SHELXT (Sheldrick, 2015)'
_diffrn_ambient_temperature 106
_diffrn_detector ' CMOS plate '
_diffrn_detector_area_resol_mean 16
_diffrn_measured_fraction_theta_full 1.000
_diffrn_measured_fraction_theta_max 0.989
_diffrn_measurement_device ' \k-geometry diffractometer '
_diffrn_measurement_device_type ' Bruker Photon CMOS '
_diffrn_measurement_method ' phi- and omega-rotation '
_diffrn_radiation_monochromator 'Helios optic'
_diffrn_radiation_probe x-ray
_diffrn_radiation_source 'TXS rotating anode'
_diffrn_radiation_type MoK\a
_diffrn_radiation_wavelength 0.71073
_diffrn_reflns_av_R_equivalents 0.0975
_diffrn_reflns_av_unetI/netI 0.0681
_diffrn_reflns_limit_h_max 34
_diffrn_reflns_limit_h_min -34
_diffrn_reflns_limit_k_max 14
_diffrn_reflns_limit_k_min -14
_diffrn_reflns_limit_l_max 27
_diffrn_reflns_limit_l_min -27
_diffrn_reflns_number 80700
_diffrn_reflns_reduction_process
;
;
_diffrn_reflns_theta_full 25.24
_diffrn_reflns_theta_max 26.73
_diffrn_reflns_theta_min 1.78
_exptl_absorpt_coefficient_mu 1.593
_exptl_absorpt_correction_T_max 0.7455
_exptl_absorpt_correction_T_min 0.6038
_exptl_absorpt_correction_type multi-scan
_exptl_absorpt_process_details 'SADABS 2014/5, Bruker, 2014'
_exptl_crystal_colour 'clear colourless'
_exptl_crystal_density_diffrn 1.811
_exptl_crystal_density_method 'Not Measured'
_exptl_crystal_description fragment
_exptl_crystal_F_000 3672
_exptl_crystal_size_max 0.146
_exptl_crystal_size_mid 0.129
_exptl_crystal_size_min 0.077
_refine_diff_density_max 1.206
_refine_diff_density_min -0.944
_refine_diff_density_rms 0.127
_refine_ls_abs_structure_details 'Flack (1983)'
_refine_ls_extinction_method none
_refine_ls_goodness_of_fit_ref 1.044
_refine_ls_hydrogen_treatment constr
_refine_ls_matrix_type full
_refine_ls_number_parameters 1077
_refine_ls_number_reflns 14207
_refine_ls_number_restraints 599
_refine_ls_restrained_S_all 1.026
_refine_ls_R_factor_all 0.0666
_refine_ls_R_factor_gt 0.0577
_refine_ls_shift/su_max 0.001
_refine_ls_shift/su_mean 0.000
_refine_ls_structure_factor_coef Fsqd
_refine_ls_weighting_details 'W=1/[\S^2^(FO^2^)+(0.0870P)^2^+39.4392P] WHERE P=(FO^2^+2FC^2^)/3'
_refine_ls_weighting_scheme calc
_refine_ls_wR_factor_gt 0.1459
_refine_ls_wR_factor_ref 0.1539
_reflns_number_gt 12904
_reflns_number_total 14207
_reflns_threshold_expression I>2\s(I)
_cod_data_source_file c8sc01834k2.cif
_cod_data_source_block annma37_2_0m-auto
_cod_depositor_comments 'Adding full bibliography for 1549936--1549939.cif.'
_cod_original_sg_symbol_H-M 'C c'
_cod_database_code 1549937

loop_
_space_group_symop_id
_space_group_symop_operation_xyz
1 x,y,z
2 x,-y,1/2+z
3 1/2+x,1/2+y,z
4 1/2+x,1/2-y,1/2+z

loop_
_atom_site_label
_atom_site_type_symbol
_atom_site_fract_x
_atom_site_fract_y
_atom_site_fract_z
_atom_site_U_iso_or_equiv
_atom_site_adp_type
_atom_site_occupancy
_atom_site_site_symmetry_order
_atom_site_calc_flag
_atom_site_refinement_flags_posn
_atom_site_refinement_flags_adp
_atom_site_refinement_flags_occupancy
_atom_site_disorder_assembly
_atom_site_disorder_group
Cu1 Cu 0.57977(12) 0.83138(11) 0.46856(14) 0.0126(3) Uani 1 1 d . . . . .
Cu2 Cu 0.49553(12) 0.68576(12) 0.41264(14) 0.0155(3) Uani 1 1 d . . . . .
Cu3 Cu 0.57139(12) 0.52650(11) 0.35340(14) 0.0138(3) Uani 1 1 d . . . . .
Cu4 Cu 0.65571(12) 0.67140(12) 0.40870(15) 0.0142(3) Uani 1 1 d . U . . .
N1 N 0.6218(4) 0.9995(9) 0.3813(5) 0.0126(11) Uani 1 1 d . U . . .
N2 N 0.5415(4) 1.0070(9) 0.3812(5) 0.0129(11) Uani 1 1 d . U . . .
N3 N 0.4762(4) 0.8937(9) 0.3377(5) 0.0151(12) Uani 1 1 d . U . . .
N4 N 0.4712(4) 0.7411(9) 0.2824(5) 0.0148(12) Uani 1 1 d . U . . .
N5 N 0.5298(5) 0.6154(9) 0.2367(5) 0.0168(12) Uani 1 1 d . U . . .
N6 N 0.6086(5) 0.6106(9) 0.2330(5) 0.0169(12) Uani 1 1 d . U . . .
N7 N 0.6744(4) 0.7241(9) 0.2771(5) 0.0140(9) Uani 1 1 d . U . . .
N8 N 0.6788(5) 0.8742(9) 0.3346(5) 0.0145(9) Uani 1 1 d . U . . .
N9 N 0.6218(4) 0.7371(9) 0.5853(5) 0.0153(12) Uani 1 1 d . U . . .
N10 N 0.5419(4) 0.7414(9) 0.5891(5) 0.0154(12) Uani 1 1 d . U . . .
N11 N 0.4757(4) 0.6318(9) 0.5450(5) 0.014(2) Uani 1 1 d . . . . .
N12 N 0.4717(4) 0.4818(9) 0.4871(5) 0.013(2) Uani 1 1 d . . . . .
N13 N 0.5296(4) 0.3582(8) 0.4407(5) 0.012(2) Uani 1 1 d . . . . .
N14 N 0.6082(4) 0.3489(9) 0.4404(5) 0.010(2) Uani 1 1 d . . . . .
N15 N 0.6753(4) 0.4617(9) 0.4823(5) 0.0138(9) Uani 1 1 d . U . . .
N16 N 0.6803(5) 0.6135(9) 0.5372(5) 0.0137(9) Uani 1 1 d . U . . .
C1 C 0.5806(5) 0.9456(9) 0.4043(5) 0.0127(11) Uani 1 1 d . U . . .
C2 C 0.6075(5) 1.0929(10) 0.3439(6) 0.0130(11) Uani 1 1 d . U . . .
H2 H 0.6290 1.1439 0.3223 0.016 Uiso 1 1 calc R U . . .
C3 C 0.5581(5) 1.0968(10) 0.3443(6) 0.0130(11) Uani 1 1 d . U . . .
H3 H 0.5379 1.1513 0.3230 0.016 Uiso 1 1 calc R U . . .
C16 C 0.6714(5) 0.9537(11) 0.3849(6) 0.0146(12) Uani 1 1 d . U . . .
H16A H 0.6959 1.0170 0.3821 0.018 Uiso 1 1 calc R U . . .
H16B H 0.6763 0.9140 0.4254 0.018 Uiso 1 1 calc R U . . .
C4 C 0.4904(6) 0.9729(11) 0.3868(6) 0.018(3) Uani 1 1 d . . . . .
H4A H 0.4690 1.0420 0.3847 0.022 Uiso 1 1 calc R U . . .
H4B H 0.4853 0.9359 0.4280 0.022 Uiso 1 1 calc R U . . .
C5 C 0.4855(5) 0.7796(10) 0.3403(6) 0.0148(12) Uani 1 1 d . U . . .
C6 C 0.4568(5) 0.9261(11) 0.2797(6) 0.0152(12) Uani 1 1 d . U . . .
H6 H 0.4482 1.0017 0.2667 0.018 Uiso 1 1 calc R U . . .
C7 C 0.4528(5) 0.8285(10) 0.2457(6) 0.0152(12) Uani 1 1 d . U . . .
H7 H 0.4398 0.8217 0.2045 0.018 Uiso 1 1 calc R U . . .
C8 C 0.4801(6) 0.6236(10) 0.2603(7) 0.017(3) Uani 1 1 d . . . . .
H8A H 0.4756 0.5685 0.2950 0.020 Uiso 1 1 calc R U . . .
H8B H 0.4560 0.6041 0.2268 0.020 Uiso 1 1 calc R U . . .
C9 C 0.5699(6) 0.5939(9) 0.2722(5) 0.0167(12) Uani 1 1 d . U . . .
C10 C 0.5428(6) 0.6456(10) 0.1757(6) 0.0174(12) Uani 1 1 d . U . . .
H10 H 0.5208 0.6644 0.1425 0.021 Uiso 1 1 calc R U . . .
C11 C 0.5922(6) 0.6427(11) 0.1734(6) 0.0175(12) Uani 1 1 d . U . . .
H11 H 0.6123 0.6591 0.1382 0.021 Uiso 1 1 calc R U . . .
C12 C 0.6605(5) 0.6107(10) 0.2539(7) 0.017(3) Uani 1 1 d . . . . .
H12A H 0.6651 0.5530 0.2875 0.021 Uiso 1 1 calc R U . . .
H12B H 0.6823 0.5893 0.2186 0.021 Uiso 1 1 calc R U . . .
C14 C 0.6917(5) 0.8117(10) 0.2383(6) 0.0146(10) Uani 1 1 d . U . . .
H14 H 0.7002 0.8055 0.1954 0.017 Uiso 1 1 calc R U . . .
C15 C 0.6937(5) 0.9079(10) 0.2747(6) 0.0146(10) Uani 1 1 d . U . . .
H15 H 0.7033 0.9829 0.2619 0.017 Uiso 1 1 calc R U . . .
C13 C 0.6650(5) 0.7606(10) 0.3349(6) 0.0141(7) Uani 1 1 d . U . . .
C17 C 0.5813(6) 0.7618(10) 0.5498(6) 0.0153(12) Uani 1 1 d . U . . .
C18 C 0.5601(5) 0.7008(10) 0.6455(6) 0.0155(12) Uani 1 1 d . U . . .
H18 H 0.5403 0.6785 0.6801 0.019 Uiso 1 1 calc R U . . .
C19 C 0.6096(5) 0.6977(11) 0.6441(6) 0.0155(12) Uani 1 1 d . U . . .
H19 H 0.6315 0.6738 0.6765 0.019 Uiso 1 1 calc R U . . .
C20 C 0.4918(6) 0.7436(11) 0.5684(6) 0.018(3) Uani 1 1 d . . . . .
H20A H 0.4881 0.8016 0.5349 0.021 Uiso 1 1 calc R U . . .
H20B H 0.4703 0.7668 0.6036 0.021 Uiso 1 1 calc R U . . .
C21 C 0.4853(5) 0.5952(11) 0.4856(6) 0.014(2) Uani 1 1 d . . . . .
C22 C 0.4579(6) 0.5443(12) 0.5822(7) 0.022(3) Uani 1 1 d . . . . .
H22 H 0.4492 0.5490 0.6251 0.027 Uiso 1 1 calc R U . . .
C23 C 0.4553(6) 0.4508(13) 0.5452(7) 0.023(3) Uani 1 1 d . . . . .
H23 H 0.4440 0.3767 0.5572 0.027 Uiso 1 1 calc R U . . .
C24 C 0.4786(5) 0.4048(11) 0.4352(6) 0.015(2) Uani 1 1 d . . . . .
H24A H 0.4745 0.4465 0.3951 0.018 Uiso 1 1 calc R U . . .
H24B H 0.4540 0.3416 0.4366 0.018 Uiso 1 1 calc R U . . .
C25 C 0.5697(5) 0.4096(9) 0.4166(5) 0.012(2) Uani 1 1 d . . . . .
C26 C 0.5437(6) 0.2656(11) 0.4786(7) 0.018(3) Uani 1 1 d . . . . .
H26 H 0.5218 0.2146 0.4995 0.022 Uiso 1 1 calc R U . . .
C27 C 0.5922(6) 0.2616(11) 0.4801(7) 0.020(3) Uani 1 1 d . . . . .
H27 H 0.6123 0.2099 0.5035 0.025 Uiso 1 1 calc R U . . .
C28 C 0.6596(5) 0.3825(10) 0.4319(6) 0.012(2) Uani 1 1 d . . . . .
H28A H 0.6633 0.4208 0.3909 0.014 Uiso 1 1 calc R U . . .
H28B H 0.6810 0.3132 0.4323 0.014 Uiso 1 1 calc R U . . .
C29 C 0.6668(5) 0.5764(10) 0.4797(6) 0.0138(7) Uani 1 1 d . U . . .
C30 C 0.6951(5) 0.4285(11) 0.5397(6) 0.0141(10) Uani 1 1 d . U . . .
H30 H 0.7042 0.3528 0.5517 0.017 Uiso 1 1 calc R U . . .
C31 C 0.6987(5) 0.5237(10) 0.5748(6) 0.0140(10) Uani 1 1 d . U . . .
H31 H 0.7111 0.5292 0.6163 0.017 Uiso 1 1 calc R U . . .
C32 C 0.6708(5) 0.7299(11) 0.5605(6) 0.015(3) Uani 1 1 d . . . . .
H32A H 0.6953 0.7494 0.5934 0.018 Uiso 1 1 calc R U . . .
H32B H 0.6745 0.7859 0.5260 0.018 Uiso 1 1 calc R U . . .
P1 P 0.20101(17) 0.5648(3) 0.5587(2) 0.0170(7) Uani 1 1 d . . . . .
F1 F 0.1947(4) 0.4838(7) 0.6184(4) 0.030(2) Uani 1 1 d . . . . .
F2 F 0.2072(4) 0.6463(8) 0.4986(4) 0.033(2) Uani 1 1 d . . . . .
F3 F 0.1524(4) 0.5114(8) 0.5276(4) 0.0277(19) Uani 1 1 d . . . . .
F4 F 0.1673(4) 0.6619(6) 0.5905(4) 0.026(2) Uani 1 1 d . . . . .
F5 F 0.2486(4) 0.6189(8) 0.5896(5) 0.042(2) Uani 1 1 d . . . . .
F6 F 0.2332(4) 0.4682(7) 0.5258(4) 0.032(2) Uani 1 1 d . . . . .
S1 S 0.30133(18) 0.8451(3) 0.6813(2) 0.0260(8) Uani 1 1 d . . . . .
O1 O 0.2492(4) 0.8712(9) 0.6625(5) 0.027(2) Uani 1 1 d . . . . .
C35 C 0.3291(7) 0.9834(14) 0.6971(10) 0.037(4) Uani 1 1 d . . . . .
H35A H 0.3649 0.9739 0.7039 0.056 Uiso 1 1 calc R U . . .
H35B H 0.3141 1.0169 0.7345 0.056 Uiso 1 1 calc R U . . .
H35C H 0.3235 1.0346 0.6613 0.056 Uiso 1 1 calc R U . . .
C36 C 0.3348(7) 0.8164(17) 0.6127(10) 0.046(5) Uani 1 1 d . . . . .
H36A H 0.3702 0.8298 0.6203 0.069 Uiso 1 1 calc R U . . .
H36B H 0.3231 0.8672 0.5791 0.069 Uiso 1 1 calc R U . . .
H36C H 0.3296 0.7361 0.6003 0.069 Uiso 1 1 calc R U . . .
P2 P 0.43565(19) 0.0602(3) 0.5492(2) 0.0220(8) Uani 1 1 d . . . . .
F7 F 0.4391(4) -0.0145(7) 0.6111(4) 0.030(2) Uani 1 1 d . . . . .
F8 F 0.4327(4) 0.1365(8) 0.4859(4) 0.029(2) Uani 1 1 d . . . . .
F9 F 0.3807(4) 0.0977(8) 0.5654(5) 0.044(3) Uani 1 1 d . . . . .
F10 F 0.4574(5) 0.1698(7) 0.5860(5) 0.038(3) Uani 1 1 d . . . . .
F11 F 0.4913(4) 0.0211(8) 0.5319(5) 0.028(2) Uani 1 1 d . . . . .
F12 F 0.4150(4) -0.0490(7) 0.5112(5) 0.028(2) Uani 1 1 d . . . . .
S2 S 0.34877(18) 0.4303(3) 0.6383(2) 0.0215(8) Uani 0.870(8) 1 d D U P A 3
O2 O 0.3962(5) 0.3749(12) 0.6635(6) 0.0222(13) Uani 0.870(8) 1 d D U P A 3
C37 C 0.3176(6) 0.4865(15) 0.7040(8) 0.0224(13) Uani 0.870(8) 1 d D U P A 3
H37A H 0.2867 0.5234 0.6904 0.034 Uiso 0.870(8) 1 calc R U P A 3
H37B H 0.3101 0.4240 0.7331 0.034 Uiso 0.870(8) 1 calc R U P A 3
H37C H 0.3389 0.5434 0.7248 0.034 Uiso 0.870(8) 1 calc R U P A 3
C38 C 0.3077(6) 0.3178(14) 0.6183(8) 0.0221(13) Uani 0.870(8) 1 d D U P A 3
H38A H 0.2767 0.3503 0.6019 0.033 Uiso 0.870(8) 1 calc R U P A 3
H38B H 0.3229 0.2689 0.5864 0.033 Uiso 0.870(8) 1 calc R U P A 3
H38C H 0.3006 0.2717 0.6556 0.033 Uiso 0.870(8) 1 calc R U P A 3
S2A S 0.3521(10) 0.341(2) 0.6840(13) 0.0218(10) Uani 0.130(8) 1 d D U P A 4
O2A O 0.3965(19) 0.385(7) 0.648(3) 0.0219(13) Uani 0.130(8) 1 d D U P A 4
C37A C 0.327(3) 0.460(6) 0.723(4) 0.0218(14) Uani 0.130(8) 1 d D U P A 4
H37D H 0.2977 0.4354 0.7473 0.033 Uiso 0.130(8) 1 calc R U P A 4
H37E H 0.3515 0.4933 0.7514 0.033 Uiso 0.130(8) 1 calc R U P A 4
H37F H 0.3162 0.5182 0.6925 0.033 Uiso 0.130(8) 1 calc R U P A 4
C38A C 0.304(3) 0.304(9) 0.633(4) 0.0217(14) Uani 0.130(8) 1 d D U P A 4
H38D H 0.2754 0.2755 0.6579 0.033 Uiso 0.130(8) 1 calc R U P A 4
H38E H 0.2933 0.3713 0.6093 0.033 Uiso 0.130(8) 1 calc R U P A 4
H38F H 0.3147 0.2431 0.6049 0.033 Uiso 0.130(8) 1 calc R U P A 4
P3 P 0.22182(18) 0.7965(3) 0.2778(2) 0.0164(7) Uani 1 1 d . . . . .
F13 F 0.2230(4) 0.7238(8) 0.3415(4) 0.032(2) Uani 1 1 d . . . . .
F14 F 0.2203(4) 0.8717(7) 0.2150(4) 0.030(2) Uani 1 1 d . . . . .
F15 F 0.2066(4) 0.6832(7) 0.2393(5) 0.036(2) Uani 1 1 d . . . . .
F16 F 0.1644(4) 0.8252(7) 0.2880(4) 0.0255(19) Uani 1 1 d . . . . .
F17 F 0.2364(4) 0.9097(8) 0.3168(4) 0.0278(19) Uani 1 1 d . . . . .
F18 F 0.2791(4) 0.7713(8) 0.2685(5) 0.032(2) Uani 1 1 d . . . . .
S3 S 0.3537(9) 0.6389(19) 0.3839(10) 0.0463(16) Uani 0.38(3) 1 d D U P B 5
O3 O 0.4044(12) 0.599(3) 0.384(2) 0.0460(18) Uani 0.38(3) 1 d D U P B 5
C39 C 0.3375(17) 0.661(4) 0.4609(14) 0.0465(18) Uani 0.38(3) 1 d D U P B 5
H39A H 0.3043 0.6958 0.4627 0.070 Uiso 0.38(3) 1 calc R U P B 5
H39B H 0.3616 0.7134 0.4806 0.070 Uiso 0.38(3) 1 calc R U P B 5
H39C H 0.3374 0.5878 0.4832 0.070 Uiso 0.38(3) 1 calc R U P B 5
C40 C 0.3560(18) 0.792(2) 0.365(2) 0.046(2) Uani 0.38(3) 1 d D U P B 5
H40A H 0.3222 0.8234 0.3636 0.069 Uiso 0.38(3) 1 calc R U P B 5
H40B H 0.3721 0.8033 0.3248 0.069 Uiso 0.38(3) 1 calc R U P B 5
H40C H 0.3750 0.8328 0.3978 0.069 Uiso 0.38(3) 1 calc R U P B 5
S3A S 0.3536(6) 0.6180(12) 0.3855(7) 0.0462(16) Uani 0.62(3) 1 d D U P B 6
O3A O 0.4060(9) 0.593(2) 0.3795(14) 0.0460(18) Uani 0.62(3) 1 d D U P B 6
C39A C 0.3377(11) 0.591(3) 0.4622(12) 0.0467(19) Uani 0.62(3) 1 d D U P B 6
H39D H 0.3045 0.6217 0.4704 0.070 Uiso 0.62(3) 1 calc R U P B 6
H39E H 0.3618 0.6275 0.4902 0.070 Uiso 0.62(3) 1 calc R U P B 6
H39F H 0.3377 0.5075 0.4695 0.070 Uiso 0.62(3) 1 calc R U P B 6
C40A C 0.3484(12) 0.774(2) 0.3940(17) 0.0463(18) Uani 0.62(3) 1 d D U P B 6
H40D H 0.3292 0.7920 0.4315 0.069 Uiso 0.62(3) 1 calc R U P B 6
H40E H 0.3317 0.8062 0.3572 0.069 Uiso 0.62(3) 1 calc R U P B 6
H40F H 0.3817 0.8077 0.3979 0.069 Uiso 0.62(3) 1 calc R U P B 6
P4 P 0.4415(3) 0.2842(6) 0.2703(3) 0.028(2) Uani 0.54(2) 1 d D U P C 1
F19 F 0.4484(7) 0.2129(13) 0.3336(6) 0.030(3) Uani 0.54(2) 1 d D U P C 1
F20 F 0.4309(7) 0.3473(13) 0.2060(6) 0.031(3) Uani 0.54(2) 1 d D U P C 1
F21 F 0.3921(5) 0.2111(15) 0.2601(7) 0.032(3) Uani 0.54(2) 1 d D U P C 1
F22 F 0.4715(5) 0.1863(10) 0.2343(6) 0.030(3) Uani 0.54(2) 1 d D U P C 1
F23 F 0.4920(5) 0.3493(13) 0.2819(8) 0.030(3) Uani 0.54(2) 1 d D U P C 1
F24 F 0.4133(5) 0.3828(10) 0.3051(6) 0.031(3) Uani 0.54(2) 1 d D U P C 1
P4A P 0.4395(3) 0.2794(6) 0.2644(3) 0.021(3) Uani 0.46(2) 1 d D U P C 2
F19A F 0.4645(6) 0.2516(16) 0.3306(6) 0.024(3) Uani 0.46(2) 1 d D U P C 2
F20A F 0.4120(6) 0.2967(15) 0.1994(6) 0.025(3) Uani 0.46(2) 1 d D U P C 2
F21A F 0.4026(6) 0.1755(12) 0.2790(8) 0.023(3) Uani 0.46(2) 1 d D U P C 2
F22A F 0.4764(5) 0.1895(10) 0.2328(7) 0.023(3) Uani 0.46(2) 1 d D U P C 2
F23A F 0.4785(6) 0.3772(11) 0.2517(8) 0.025(3) Uani 0.46(2) 1 d D U P C 2
F24A F 0.4038(5) 0.3702(11) 0.2943(7) 0.024(3) Uani 0.46(2) 1 d D U P C 2
S4 S 0.2970(6) 0.2294(12) 0.4345(7) 0.0571(9) Uani 0.55(3) 1 d D U P D 7
O4 O 0.2450(8) 0.256(3) 0.4490(15) 0.0571(9) Uani 0.55(3) 1 d D U P D 7
C41 C 0.3019(14) 0.226(3) 0.3518(12) 0.0571(9) Uani 0.55(3) 1 d D U P D 7
H41A H 0.3362 0.2089 0.3402 0.086 Uiso 0.55(3) 1 calc R U P D 7
H41B H 0.2798 0.1667 0.3350 0.086 Uiso 0.55(3) 1 calc R U P D 7
H41C H 0.2924 0.3012 0.3347 0.086 Uiso 0.55(3) 1 calc R U P D 7
C42 C 0.3043(15) 0.078(2) 0.4409(18) 0.0571(9) Uani 0.55(3) 1 d D U P D 7
H42A H 0.3387 0.0570 0.4315 0.086 Uiso 0.55(3) 1 calc R U P D 7
H42B H 0.2962 0.0534 0.4835 0.086 Uiso 0.55(3) 1 calc R U P D 7
H42C H 0.2819 0.0395 0.4112 0.086 Uiso 0.55(3) 1 calc R U P D 7
S4A S 0.3003(7) 0.2514(14) 0.4317(8) 0.0571(9) Uani 0.45(3) 1 d D U P D 8
O4A O 0.2479(9) 0.246(3) 0.4500(17) 0.0571(9) Uani 0.45(3) 1 d D U P D 8
C41A C 0.3020(17) 0.308(3) 0.3547(14) 0.0571(9) Uani 0.45(3) 1 d D U P D 8
H41D H 0.3365 0.3125 0.3407 0.086 Uiso 0.45(3) 1 calc R U P D 8
H41E H 0.2833 0.2573 0.3265 0.086 Uiso 0.45(3) 1 calc R U P D 8
H41F H 0.2872 0.3848 0.3543 0.086 Uiso 0.45(3) 1 calc R U P D 8
C42A C 0.3173(16) 0.111(2) 0.406(2) 0.0571(9) Uani 0.45(3) 1 d D U P D 8
H42D H 0.3522 0.1112 0.3936 0.086 Uiso 0.45(3) 1 calc R U P D 8
H42E H 0.3126 0.0564 0.4405 0.086 Uiso 0.45(3) 1 calc R U P D 8
H42F H 0.2964 0.0889 0.3707 0.086 Uiso 0.45(3) 1 calc R U P D 8
N17 N 0.5754(6) 0.1325(9) 0.7612(5) 0.026(2) Uani 1 1 d . . . . .
C33 C 0.5727(7) 0.0812(11) 0.7159(6) 0.027(3) Uani 1 1 d . . . . .
C34 C 0.5670(8) 0.0133(16) 0.6588(9) 0.047(5) Uani 1 1 d . . . . .
H34A H 0.5962 -0.0359 0.6534 0.071 Uiso 1 1 calc R U . . .
H34B H 0.5638 0.0650 0.6229 0.071 Uiso 1 1 calc R U . . .
H34C H 0.5373 -0.0347 0.6619 0.071 Uiso 1 1 calc R U . . .

loop_
_atom_site_aniso_label
_atom_site_aniso_U_11
_atom_site_aniso_U_22
_atom_site_aniso_U_33
_atom_site_aniso_U_23
_atom_site_aniso_U_13
_atom_site_aniso_U_12
Cu1 0.0177(8) 0.0104(6) 0.0096(6) 0.0031(5) 0.0013(7) 0.0002(6)
Cu2 0.0285(9) 0.0079(6) 0.0101(7) 0.0028(6) -0.0004(7) -0.0016(6)
Cu3 0.0196(8) 0.0111(6) 0.0106(6) 0.0048(5) -0.0010(7) -0.0001(6)
Cu4 0.0260(8) 0.0077(6) 0.0089(7) 0.0022(6) 0.0007(6) 0.0002(6)
N1 0.022(3) 0.006(2) 0.010(2) -0.0015(19) -0.001(2) 0.001(2)
N2 0.022(3) 0.006(2) 0.010(2) -0.0017(19) -0.001(2) 0.000(2)
N3 0.022(3) 0.009(3) 0.014(3) 0.001(2) -0.006(2) 0.000(2)
N4 0.022(3) 0.009(3) 0.014(3) 0.001(2) -0.006(2) 0.000(2)
N5 0.035(3) 0.007(2) 0.009(2) -0.0012(19) -0.004(2) -0.001(2)
N6 0.035(3) 0.007(2) 0.009(2) -0.0012(19) -0.004(3) -0.001(2)
N7 0.0254(19) 0.0080(17) 0.0086(17) 0.0025(16) 0.0022(17) 0.0003(17)
N8 0.0258(18) 0.0085(17) 0.0092(17) 0.0019(16) 0.0025(16) -0.0003(16)
N9 0.024(3) 0.012(2) 0.010(2) -0.001(2) 0.000(2) -0.001(2)
N10 0.023(3) 0.012(2) 0.010(2) -0.001(2) 0.000(2) -0.001(2)
N11 0.018(5) 0.010(5) 0.014(5) 0.007(4) 0.004(4) 0.000(4)
N12 0.014(5) 0.010(5) 0.017(5) 0.004(4) 0.005(4) -0.004(4)
N13 0.026(6) 0.004(4) 0.006(4) 0.001(4) -0.006(4) -0.006(4)
N14 0.014(5) 0.009(4) 0.008(4) 0.002(4) 0.001(4) -0.007(4)
N15 0.0245(19) 0.0081(17) 0.0090(17) 0.0013(16) -0.0017(17) 0.0004(16)
N16 0.0243(19) 0.0080(17) 0.0089(17) 0.0017(16) -0.0017(17) 0.0005(16)
C1 0.022(3) 0.007(2) 0.010(2) -0.0018(19) -0.001(2) 0.001(2)
C2 0.022(3) 0.007(2) 0.010(2) -0.0012(19) -0.001(2) 0.001(2)
C3 0.022(3) 0.007(2) 0.010(2) -0.0012(19) -0.001(2) 0.001(2)
C16 0.025(2) 0.009(2) 0.010(2) 0.001(2) 0.002(2) -0.001(2)
C4 0.034(8) 0.011(6) 0.009(5) -0.001(5) -0.003(6) 0.002(6)
C5 0.022(3) 0.009(3) 0.014(3) 0.001(2) -0.006(2) 0.000(2)
C6 0.022(3) 0.009(3) 0.014(3) 0.001(2) -0.007(2) 0.000(2)
C7 0.022(3) 0.009(3) 0.014(3) 0.001(2) -0.006(2) 0.000(2)
C8 0.030(8) 0.004(5) 0.017(6) -0.001(5) -0.013(6) 0.000(5)
C9 0.034(3) 0.007(2) 0.009(2) -0.0014(19) -0.004(3) -0.001(2)
C10 0.035(3) 0.008(2) 0.009(2) -0.0012(19) -0.004(3) -0.001(2)
C11 0.035(3) 0.008(2) 0.009(2) -0.0011(19) -0.004(3) -0.001(2)
C12 0.027(8) 0.005(5) 0.021(6) -0.001(5) 0.001(6) -0.005(5)
C14 0.026(2) 0.0089(19) 0.0090(19) 0.0025(17) 0.0023(18) 0.0001(18)
C15 0.026(2) 0.0088(19) 0.0089(19) 0.0020(17) 0.0025(18) -0.0002(18)
C13 0.0256(15) 0.0079(14) 0.0087(14) 0.0023(13) 0.0016(13) 0.0001(13)
C17 0.023(3) 0.012(2) 0.010(2) -0.002(2) 0.000(2) -0.001(2)
C18 0.024(3) 0.013(2) 0.010(2) -0.001(2) 0.000(2) -0.001(2)
C19 0.024(3) 0.013(2) 0.010(2) -0.001(2) 0.000(2) -0.001(2)
C20 0.025(7) 0.016(6) 0.013(6) -0.003(5) 0.002(5) 0.004(5)
C21 0.011(6) 0.013(6) 0.016(6) 0.002(4) -0.003(5) 0.001(4)
C22 0.026(7) 0.021(7) 0.020(7) 0.008(5) 0.007(6) -0.011(6)
C23 0.026(7) 0.021(7) 0.021(7) 0.011(5) 0.011(6) -0.004(5)
C24 0.016(6) 0.014(6) 0.015(6) -0.004(5) -0.002(5) -0.001(5)
C25 0.020(6) 0.008(4) 0.009(5) -0.003(4) -0.005(5) -0.001(4)
C26 0.027(7) 0.007(5) 0.021(6) 0.005(5) -0.003(6) -0.002(5)
C27 0.038(8) 0.005(5) 0.019(6) 0.003(4) 0.007(6) 0.000(5)
C28 0.020(7) 0.009(5) 0.007(5) 0.000(4) 0.000(5) -0.002(5)
C29 0.0247(15) 0.0078(14) 0.0088(14) 0.0016(13) -0.0008(14) 0.0003(13)
C30 0.025(2) 0.0085(19) 0.0092(19) 0.0013(18) -0.0021(18) 0.0006(18)
C31 0.025(2) 0.0085(19) 0.0090(19) 0.0018(18) -0.0021(18) 0.0007(18)
C32 0.023(7) 0.012(6) 0.010(6) 0.002(5) 0.001(5) -0.002(5)
P1 0.0284(19) 0.0083(14) 0.0142(15) -0.0016(12) -0.0044(14) 0.0006(13)
F1 0.046(6) 0.020(4) 0.024(4) 0.012(3) 0.001(4) 0.003(4)
F2 0.052(6) 0.019(4) 0.029(5) 0.012(4) 0.014(4) 0.011(4)
F3 0.035(5) 0.027(4) 0.021(4) -0.013(3) -0.005(4) 0.000(4)
F4 0.047(6) 0.015(4) 0.015(4) -0.009(3) -0.005(4) 0.010(4)
F5 0.038(5) 0.029(5) 0.060(7) -0.002(5) -0.021(5) -0.010(4)
F6 0.041(6) 0.022(4) 0.033(5) -0.002(4) 0.006(4) 0.011(4)
S1 0.0252(18) 0.0214(16) 0.0314(19) 0.0083(14) -0.0010(15) 0.0015(13)
O1 0.028(6) 0.025(5) 0.028(5) 0.002(4) -0.002(4) 0.001(4)
C35 0.029(9) 0.029(8) 0.053(11) -0.007(8) 0.002(8) 0.000(7)
C36 0.024(9) 0.049(11) 0.066(13) -0.031(9) 0.028(9) -0.022(8)
P2 0.033(2) 0.0118(15) 0.0219(18) 0.0023(13) 0.0091(16) 0.0003(14)
F7 0.047(6) 0.018(4) 0.024(5) 0.005(3) 0.010(4) -0.002(4)
F8 0.040(5) 0.025(4) 0.022(4) 0.008(3) 0.004(4) -0.002(4)
F9 0.048(6) 0.031(5) 0.052(6) 0.014(5) 0.025(5) 0.013(4)
F10 0.071(8) 0.013(4) 0.029(5) -0.006(3) 0.012(5) -0.006(4)
F11 0.025(5) 0.031(5) 0.028(5) -0.003(4) 0.008(4) -0.003(4)
F12 0.029(5) 0.020(4) 0.036(5) -0.005(4) 0.005(4) -0.003(3)
S2 0.0195(18) 0.0235(17) 0.0214(17) 0.0092(14) -0.0019(14) 0.0007(13)
O2 0.021(2) 0.024(2) 0.022(2) 0.010(2) -0.002(2) 0.000(2)
C37 0.021(3) 0.024(2) 0.022(3) 0.009(2) -0.002(2) 0.001(2)
C38 0.020(3) 0.024(2) 0.022(3) 0.008(2) -0.002(2) 0.001(2)
S2A 0.020(2) 0.0238(19) 0.022(2) 0.0090(17) -0.0019(17) 0.0007(17)
O2A 0.020(3) 0.024(2) 0.022(3) 0.009(2) -0.002(2) 0.000(2)
C37A 0.020(3) 0.024(3) 0.022(3) 0.009(2) -0.002(2) 0.001(2)
C38A 0.020(3) 0.024(3) 0.022(3) 0.009(2) -0.002(2) 0.001(2)
P3 0.031(2) 0.0082(14) 0.0102(15) 0.0013(11) 0.0033(14) 0.0018(13)
F13 0.039(5) 0.034(5) 0.021(4) 0.018(4) 0.001(4) 0.010(4)
F14 0.054(6) 0.023(4) 0.014(4) 0.008(3) 0.006(4) -0.001(4)
F15 0.059(7) 0.012(4) 0.036(5) -0.011(3) 0.008(5) -0.006(4)
F16 0.030(5) 0.017(4) 0.030(5) -0.002(3) -0.004(4) -0.003(3)
F17 0.033(5) 0.027(5) 0.023(4) -0.010(3) -0.006(4) -0.008(4)
F18 0.035(5) 0.032(5) 0.031(5) -0.003(4) 0.010(4) 0.009(4)
S3 0.037(2) 0.051(4) 0.050(3) 0.003(3) -0.011(2) 0.001(3)
O3 0.037(3) 0.051(5) 0.050(3) 0.003(3) -0.011(3) 0.001(3)
C39 0.038(3) 0.051(5) 0.050(3) 0.003(3) -0.011(3) 0.001(3)
C40 0.037(3) 0.051(5) 0.050(3) 0.003(4) -0.011(3) 0.001(4)
S3A 0.037(2) 0.051(4) 0.050(3) 0.003(3) -0.011(2) 0.001(3)
O3A 0.037(3) 0.051(5) 0.050(3) 0.003(3) -0.010(3) 0.001(3)
C39A 0.038(3) 0.051(5) 0.051(3) 0.002(4) -0.010(3) 0.000(3)
C40A 0.038(3) 0.051(5) 0.050(3) 0.003(3) -0.011(3) 0.001(3)
P4 0.045(4) 0.020(4) 0.020(3) 0.004(3) -0.005(3) -0.003(3)
F19 0.048(5) 0.020(4) 0.023(4) 0.007(3) -0.004(4) -0.003(4)
F20 0.050(5) 0.022(4) 0.022(4) 0.006(3) -0.005(4) -0.002(4)
F21 0.046(5) 0.026(4) 0.025(4) 0.003(4) -0.005(4) -0.004(4)
F22 0.046(5) 0.021(4) 0.022(4) 0.002(4) -0.003(4) -0.004(4)
F23 0.046(5) 0.021(4) 0.022(4) 0.001(3) -0.005(4) -0.004(4)
F24 0.046(5) 0.022(4) 0.023(4) 0.003(4) -0.003(4) 0.000(4)
P4A 0.021(4) 0.015(4) 0.029(4) -0.001(3) 0.006(3) 0.006(3)
F19A 0.024(5) 0.019(5) 0.029(5) -0.004(4) 0.004(4) 0.006(4)
F20A 0.023(5) 0.019(5) 0.031(5) 0.000(4) 0.005(4) 0.004(4)
F21A 0.023(5) 0.015(5) 0.030(5) 0.004(4) 0.006(4) 0.006(4)
F22A 0.023(5) 0.016(5) 0.030(5) -0.002(4) 0.007(4) 0.005(4)
F23A 0.025(5) 0.016(5) 0.034(5) -0.002(4) 0.008(4) 0.005(4)
F24A 0.023(5) 0.017(5) 0.031(5) -0.002(4) 0.006(4) 0.008(4)
S4 0.0510(16) 0.0564(17) 0.0641(16) -0.0062(16) 0.0094(15) -0.0029(16)
O4 0.0510(16) 0.0564(17) 0.0641(16) -0.0062(16) 0.0094(15) -0.0029(16)
C41 0.0510(16) 0.0564(17) 0.0641(16) -0.0062(16) 0.0094(15) -0.0029(16)
C42 0.0510(16) 0.0564(17) 0.0641(16) -0.0062(16) 0.0094(16) -0.0029(16)
S4A 0.0510(16) 0.0564(17) 0.0641(16) -0.0062(16) 0.0094(15) -0.0029(16)
O4A 0.0510(16) 0.0564(17) 0.0641(16) -0.0062(16) 0.0094(15) -0.0029(16)
C41A 0.0510(16) 0.0564(17) 0.0641(16) -0.0062(16) 0.0094(15) -0.0029(16)
C42A 0.0510(16) 0.0564(17) 0.0641(16) -0.0062(16) 0.0094(15) -0.0029(16)
N17 0.039(7) 0.014(5) 0.024(6) 0.007(4) -0.006(6) 0.003(6)
C33 0.036(8) 0.014(5) 0.032(7) 0.005(5) 0.000(8) 0.000(6)
C34 0.049(12) 0.044(10) 0.049(10) -0.018(8) 0.008(10) -0.015(9)

loop_
_atom_type_symbol
_atom_type_description
_atom_type_scat_dispersion_real
_atom_type_scat_dispersion_imag
_atom_type_scat_source
C C 0.0033 0.0016 ' International Tables Vol C Tables 4.2.6.8 and 6.1.1.4'
H H 0.0000 0.0000 ' International Tables Vol C Tables 4.2.6.8 and 6.1.1.4'
Cu Cu 0.3201 1.2651 ' International Tables Vol C Tables 4.2.6.8 and 6.1.1.4'
F F 0.0171 0.0103 ' International Tables Vol C Tables 4.2.6.8 and 6.1.1.4'
N N 0.0061 0.0033 ' International Tables Vol C Tables 4.2.6.8 and 6.1.1.4'
O O 0.0106 0.0060 ' International Tables Vol C Tables 4.2.6.8 and 6.1.1.4'
P P 0.1023 0.0942 ' International Tables Vol C Tables 4.2.6.8 and 6.1.1.4'
S S 0.1246 0.1234 ' International Tables Vol C Tables 4.2.6.8 and 6.1.1.4'

loop_
_geom_angle_atom_site_label_1
_geom_angle_atom_site_label_2
_geom_angle_atom_site_label_3
_geom_angle
C1 Cu1 C17 160.9(5)
C1 Cu1 Cu4 96.4(4)
C17 Cu1 Cu4 96.4(4)
C21 Cu2 C5 163.4(6)
C21 Cu2 Cu3 96.1(4)
C5 Cu2 Cu3 95.9(4)
C9 Cu3 C25 159.0(5)
C9 Cu3 Cu2 96.8(4)
C25 Cu3 Cu2 96.9(4)
C29 Cu4 C13 163.2(6)
C29 Cu4 Cu1 97.0(4)
C13 Cu4 Cu1 96.2(4)
C1 N1 C2 109.8(11)
C1 N1 C16 124.5(10)
C2 N1 C16 124.7(11)
C1 N2 C3 110.7(11)
C1 N2 C4 124.2(11)
C3 N2 C4 124.5(11)
C5 N3 C6 111.7(10)
C5 N3 C4 123.2(11)
C6 N3 C4 124.7(10)
C5 N4 C7 111.9(10)
C5 N4 C8 123.4(10)
C7 N4 C8 124.3(11)
C9 N5 C10 111.8(12)
C9 N5 C8 124.3(11)
C10 N5 C8 123.3(12)
C9 N6 C11 111.2(12)
C9 N6 C12 123.2(11)
C11 N6 C12 125.1(12)
C13 N7 C14 112.7(10)
C13 N7 C12 123.7(11)
C14 N7 C12 122.9(11)
C13 N8 C15 110.6(10)
C13 N8 C16 125.3(10)
C15 N8 C16 123.3(10)
C17 N9 C19 112.6(11)
C17 N9 C32 123.1(11)
C19 N9 C32 123.1(11)
C17 N10 C18 108.6(11)
C17 N10 C20 122.9(11)
C18 N10 C20 127.6(11)
C21 N11 C22 112.0(11)
C21 N11 C20 122.7(11)
C22 N11 C20 124.3(12)
C21 N12 C23 111.2(11)
C21 N12 C24 123.1(11)
C23 N12 C24 125.5(11)
C25 N13 C26 110.4(11)
C25 N13 C24 123.8(10)
C26 N13 C24 125.2(11)
C25 N14 C27 111.7(11)
C25 N14 C28 122.9(10)
C27 N14 C28 125.0(11)
C29 N15 C30 112.0(10)
C29 N15 C28 122.4(11)
C30 N15 C28 125.3(10)
C29 N16 C31 112.0(10)
C29 N16 C32 123.9(11)
C31 N16 C32 123.6(10)
N2 C1 N1 104.8(9)
N2 C1 Cu1 127.9(10)
N1 C1 Cu1 126.1(10)
C3 C2 N1 107.1(11)
C3 C2 H2 126.4
N1 C2 H2 126.4
C2 C3 N2 107.6(12)
C2 C3 H3 126.2
N2 C3 H3 126.2
N8 C16 N1 109.3(11)
N8 C16 H16A 109.8
N1 C16 H16A 109.8
N8 C16 H16B 109.8
N1 C16 H16B 109.8
H16A C16 H16B 108.3
N2 C4 N3 111.4(11)
N2 C4 H4A 109.4
N3 C4 H4A 109.4
N2 C4 H4B 109.4
N3 C4 H4B 109.4
H4A C4 H4B 108.0
N3 C5 N4 103.5(10)
N3 C5 Cu2 128.3(10)
N4 C5 Cu2 125.7(9)
C7 C6 N3 106.2(11)
C7 C6 H6 126.9
N3 C6 H6 126.9
C6 C7 N4 106.7(11)
C6 C7 H7 126.7
N4 C7 H7 126.7
N5 C8 N4 109.3(11)
N5 C8 H8A 109.8
N4 C8 H8A 109.8
N5 C8 H8B 109.8
N4 C8 H8B 109.8
H8A C8 H8B 108.3
N5 C9 N6 104.0(10)
N5 C9 Cu3 127.3(11)
N6 C9 Cu3 127.6(11)
C11 C10 N5 106.5(12)
C11 C10 H10 126.8
N5 C10 H10 126.8
C10 C11 N6 106.5(13)
C10 C11 H11 126.8
N6 C11 H11 126.8
N7 C12 N6 110.3(11)
N7 C12 H12A 109.6
N6 C12 H12A 109.6
N7 C12 H12B 109.6
N6 C12 H12B 109.6
H12A C12 H12B 108.1
C15 C14 N7 105.7(11)
C15 C14 H14 127.1
N7 C14 H14 127.1
C14 C15 N8 106.4(11)
C14 C15 H15 126.8
N8 C15 H15 126.8
N7 C13 N8 104.4(10)
N7 C13 Cu4 128.4(9)
N8 C13 Cu4 124.3(9)
N9 C17 N10 104.1(10)
N9 C17 Cu1 127.6(10)
N10 C17 Cu1 127.7(10)
C19 C18 N10 109.9(12)
C19 C18 H18 125.1
N10 C18 H18 125.1
C18 C19 N9 104.8(12)
C18 C19 H19 127.6
N9 C19 H19 127.6
N10 C20 N11 111.8(11)
N10 C20 H20A 109.3
N11 C20 H20A 109.3
N10 C20 H20B 109.3
N11 C20 H20B 109.3
H20A C20 H20B 107.9
N11 C21 N12 103.1(11)
N11 C21 Cu2 128.3(9)
N12 C21 Cu2 126.2(10)
C23 C22 N11 105.8(12)
C23 C22 H22 127.1
N11 C22 H22 127.1
C22 C23 N12 107.8(12)
C22 C23 H23 126.1
N12 C23 H23 126.1
N12 C24 N13 106.8(10)
N12 C24 H24A 110.4
N13 C24 H24A 110.4
N12 C24 H24B 110.4
N13 C24 H24B 110.4
H24A C24 H24B 108.6
N13 C25 N14 104.0(9)
N13 C25 Cu3 127.6(10)
N14 C25 Cu3 127.9(10)
C27 C26 N13 108.1(13)
C27 C26 H26 126.0
N13 C26 H26 126.0
C26 C27 N14 105.8(13)
C26 C27 H27 127.1
N14 C27 H27 127.1
N14 C28 N15 110.2(10)
N14 C28 H28A 109.6
N15 C28 H28A 109.6
N14 C28 H28B 109.6
N15 C28 H28B 109.6
H28A C28 H28B 108.1
N16 C29 N15 103.4(11)
N16 C29 Cu4 125.6(9)
N15 C29 Cu4 129.2(9)
C31 C30 N15 107.0(11)
C31 C30 H30 126.5
N15 C30 H30 126.5
C30 C31 N16 105.5(11)
C30 C31 H31 127.2
N16 C31 H31 127.2
N9 C32 N16 110.0(11)
N9 C32 H32A 109.7
N16 C32 H32A 109.7
N9 C32 H32B 109.7
N16 C32 H32B 109.7
H32A C32 H32B 108.2
F5 P1 F6 91.3(6)
F5 P1 F3 179.3(6)
F6 P1 F3 89.4(5)
F5 P1 F1 89.4(5)
F6 P1 F1 89.9(5)
F3 P1 F1 90.8(5)
F5 P1 F4 90.1(5)
F6 P1 F4 178.5(6)
F3 P1 F4 89.2(5)
F1 P1 F4 90.7(5)
F5 P1 F2 90.7(6)
F6 P1 F2 90.2(5)
F3 P1 F2 89.1(5)
F1 P1 F2 179.8(6)
F4 P1 F2 89.2(5)
O1 S1 C36 107.4(9)
O1 S1 C35 105.0(7)
C36 S1 C35 96.4(9)
S1 C35 H35A 109.5
S1 C35 H35B 109.5
H35A C35 H35B 109.5
S1 C35 H35C 109.5
H35A C35 H35C 109.5
H35B C35 H35C 109.5
S1 C36 H36A 109.5
S1 C36 H36B 109.5
H36A C36 H36B 109.5
S1 C36 H36C 109.5
H36A C36 H36C 109.5
H36B C36 H36C 109.5
F9 P2 F7 91.0(5)
F9 P2 F12 90.4(6)
F7 P2 F12 90.5(5)
F9 P2 F10 90.8(6)
F7 P2 F10 90.3(5)
F12 P2 F10 178.6(6)
F9 P2 F11 179.3(7)
F7 P2 F11 89.2(5)
F12 P2 F11 89.0(5)
F10 P2 F11 89.9(6)
F9 P2 F8 89.5(5)
F7 P2 F8 179.5(6)
F12 P2 F8 89.7(5)
F10 P2 F8 89.5(5)
F11 P2 F8 90.3(5)
O2 S2 C38 107.2(8)
O2 S2 C37 106.0(7)
C38 S2 C37 99.6(8)
S2 C37 H37A 109.5
S2 C37 H37B 109.5
H37A C37 H37B 109.5
S2 C37 H37C 109.5
H37A C37 H37C 109.5
H37B C37 H37C 109.5
S2 C38 H38A 109.5
S2 C38 H38B 109.5
H38A C38 H38B 109.5
S2 C38 H38C 109.5
H38A C38 H38C 109.5
H38B C38 H38C 109.5
O2A S2A C38A 111(3)
O2A S2A C37A 107(3)
C38A S2A C37A 101(3)
S2A C37A H37D 109.5
S2A C37A H37E 109.5
H37D C37A H37E 109.5
S2A C37A H37F 109.5
H37D C37A H37F 109.5
H37E C37A H37F 109.5
S2A C38A H38D 109.5
S2A C38A H38E 109.5
H38D C38A H38E 109.5
S2A C38A H38F 109.5
H38D C38A H38F 109.5
H38E C38A H38F 109.5
F18 P3 F16 178.4(5)
F18 P3 F14 91.0(5)
F16 P3 F14 88.9(5)
F18 P3 F13 89.7(5)
F16 P3 F13 90.4(5)
F14 P3 F13 178.7(5)
F18 P3 F17 88.9(5)
F16 P3 F17 89.5(5)
F14 P3 F17 89.6(5)
F13 P3 F17 89.3(5)
F18 P3 F15 91.8(5)
F16 P3 F15 89.8(5)
F14 P3 F15 90.7(5)
F13 P3 F15 90.4(5)
F17 P3 F15 179.2(6)
O3 S3 C39 107.2(11)
O3 S3 C40 106.3(11)
C39 S3 C40 93.9(16)
S3 C39 H39A 109.5
S3 C39 H39B 109.5
H39A C39 H39B 109.5
S3 C39 H39C 109.5
H39A C39 H39C 109.5
H39B C39 H39C 109.5
S3 C40 H40A 109.5
S3 C40 H40B 109.5
H40A C40 H40B 109.5
S3 C40 H40C 109.5
H40A C40 H40C 109.5
H40B C40 H40C 109.5
O3A S3A C39A 107.2(11)
O3A S3A C40A 106.3(11)
C39A S3A C40A 93.9(16)
S3A C39A H39D 109.5
S3A C39A H39E 109.5
H39D C39A H39E 109.5
S3A C39A H39F 109.5
H39D C39A H39F 109.5
H39E C39A H39F 109.5
S3A C40A H40D 109.5
S3A C40A H40E 109.5
H40D C40A H40E 109.5
S3A C40A H40F 109.5
H40D C40A H40F 109.5
H40E C40A H40F 109.5
F24 P4 F23 89.7(6)
F24 P4 F20 89.3(6)
F23 P4 F20 93.8(9)
F24 P4 F21 92.7(6)
F23 P4 F21 176.5(9)
F20 P4 F21 88.9(9)
F24 P4 F22 178.4(6)
F23 P4 F22 88.9(6)
F20 P4 F22 90.0(6)
F21 P4 F22 88.8(6)
F24 P4 F19 91.7(6)
F23 P4 F19 91.2(9)
F20 P4 F19 174.9(10)
F21 P4 F19 86.2(9)
F22 P4 F19 89.0(6)
F24A P4A F23A 89.8(6)
F24A P4A F20A 89.3(6)
F23A P4A F20A 93.7(9)
F24A P4A F21A 92.7(6)
F23A P4A F21A 176.5(9)
F20A P4A F21A 88.8(9)
F24A P4A F22A 178.4(6)
F23A P4A F22A 88.9(6)
F20A P4A F22A 90.0(6)
F21A P4A F22A 88.7(6)
F24A P4A F19A 91.8(6)
F23A P4A F19A 91.2(9)
F20A P4A F19A 174.9(10)
F21A P4A F19A 86.2(9)
F22A P4A F19A 89.0(6)
O4 S4 C41 106.9(12)
O4 S4 C42 107.1(13)
C41 S4 C42 92.7(16)
S4 C41 H41A 109.5
S4 C41 H41B 109.5
H41A C41 H41B 109.5
S4 C41 H41C 109.5
H41A C41 H41C 109.5
H41B C41 H41C 109.5
S4 C42 H42A 109.5
S4 C42 H42B 109.5
H42A C42 H42B 109.5
S4 C42 H42C 109.5
H42A C42 H42C 109.5
H42B C42 H42C 109.5
O4A S4A C41A 106.9(12)
O4A S4A C42A 107.1(13)
C41A S4A C42A 92.7(16)
S4A C41A H41D 109.5
S4A C41A H41E 109.5
H41D C41A H41E 109.5
S4A C41A H41F 109.5
H41D C41A H41F 109.5
H41E C41A H41F 109.5
S4A C42A H42D 109.5
S4A C42A H42E 109.5
H42D C42A H42E 109.5
S4A C42A H42F 109.5
H42D C42A H42F 109.5
H42E C42A H42F 109.5
N17 C33 C34 177.4(19)
C33 C34 H34A 109.5
C33 C34 H34B 109.5
H34A C34 H34B 109.5
C33 C34 H34C 109.5
H34A C34 H34C 109.5
H34B C34 H34C 109.5

loop_
_geom_bond_atom_site_label_1
_geom_bond_atom_site_label_2
_geom_bond_distance
Cu1 C1 1.911(11)
Cu1 C17 1.918(12)
Cu1 Cu4 3.052(2)
Cu2 C21 1.904(13)
Cu2 C5 1.912(13)
Cu2 Cu3 3.040(2)
Cu3 C9 1.906(11)
Cu3 C25 1.918(11)
Cu4 C29 1.900(12)
Cu4 C13 1.907(12)
N1 C1 1.370(17)
N1 C2 1.403(15)
N1 C16 1.441(17)
N2 C1 1.363(17)
N2 C3 1.384(16)
N2 C4 1.439(19)
N3 C5 1.351(16)
N3 C6 1.397(16)
N3 C4 1.448(16)
N4 C5 1.371(16)
N4 C7 1.376(16)
N4 C8 1.466(16)
N5 C9 1.341(19)
N5 C10 1.397(17)
N5 C8 1.437(19)
N6 C9 1.355(19)
N6 C11 1.399(17)
N6 C12 1.468(19)
N7 C13 1.331(16)
N7 C14 1.395(16)
N7 C12 1.458(16)
N8 C13 1.373(16)
N8 C15 1.401(16)
N8 C16 1.434(16)
N9 C17 1.357(18)
N9 C19 1.381(17)
N9 C32 1.427(18)
N10 C17 1.379(17)
N10 C18 1.384(16)
N10 C20 1.418(19)
N11 C21 1.366(17)
N11 C22 1.380(16)
N11 C20 1.459(17)
N12 C21 1.369(15)
N12 C23 1.371(17)
N12 C24 1.439(16)
N13 C25 1.340(17)
N13 C26 1.399(16)
N13 C24 1.481(17)
N14 C25 1.354(17)
N14 C27 1.394(16)
N14 C28 1.450(16)
N15 C29 1.354(16)
N15 C30 1.390(16)
N15 C28 1.479(15)
N16 C29 1.353(16)
N16 C31 1.407(16)
N16 C32 1.465(16)
C2 C3 1.333(18)
C2 H2 0.9500
C3 H3 0.9500
C16 H16A 0.9900
C16 H16B 0.9900
C4 H4A 0.9900
C4 H4B 0.9900
C6 C7 1.351(17)
C6 H6 0.9500
C7 H7 0.9500
C8 H8A 0.9900
C8 H8B 0.9900
C10 C11 1.33(2)
C10 H10 0.9500
C11 H11 0.9500
C12 H12A 0.9900
C12 H12B 0.9900
C14 C15 1.364(17)
C14 H14 0.9500
C15 H15 0.9500
C18 C19 1.33(2)
C18 H18 0.9500
C19 H19 0.9500
C20 H20A 0.9900
C20 H20B 0.9900
C22 C23 1.35(2)
C22 H22 0.9500
C23 H23 0.9500
C24 H24A 0.9900
C24 H24B 0.9900
C26 C27 1.31(2)
C26 H26 0.9500
C27 H27 0.9500
C28 H28A 0.9900
C28 H28B 0.9900
C30 C31 1.341(17)
C30 H30 0.9500
C31 H31 0.9500
C32 H32A 0.9900
C32 H32B 0.9900
P1 F5 1.572(10)
P1 F6 1.585(9)
P1 F3 1.592(9)
P1 F1 1.596(9)
P1 F4 1.604(8)
P1 F2 1.607(9)
S1 O1 1.490(12)
S1 C36 1.760(18)
S1 C35 1.806(17)
C35 H35A 0.9800
C35 H35B 0.9800
C35 H35C 0.9800
C36 H36A 0.9800
C36 H36B 0.9800
C36 H36C 0.9800
P2 F9 1.585(11)
P2 F7 1.587(9)
P2 F12 1.606(9)
P2 F10 1.609(10)
P2 F11 1.613(10)
P2 F8 1.621(9)
S2 O2 1.528(12)
S2 C38 1.766(16)
S2 C37 1.766(17)
C37 H37A 0.9800
C37 H37B 0.9800
C37 H37C 0.9800
C38 H38A 0.9800
C38 H38B 0.9800
C38 H38C 0.9800
S2A O2A 1.52(3)
S2A C38A 1.75(3)
S2A C37A 1.76(3)
C37A H37D 0.9800
C37A H37E 0.9800
C37A H37F 0.9800
C38A H38D 0.9800
C38A H38E 0.9800
C38A H38F 0.9800
P3 F18 1.585(10)
P3 F16 1.598(10)
P3 F14 1.603(8)
P3 F13 1.604(8)
P3 F17 1.605(9)
P3 F15 1.606(9)
S3 O3 1.445(14)
S3 C39 1.73(2)
S3 C40 1.83(2)
C39 H39A 0.9800
C39 H39B 0.9800
C39 H39C 0.9800
C40 H40A 0.9800
C40 H40B 0.9800
C40 H40C 0.9800
S3A O3A 1.446(14)
S3A C39A 1.73(2)
S3A C40A 1.83(2)
C39A H39D 0.9800
C39A H39E 0.9800
C39A H39F 0.9800
C40A H40D 0.9800
C40A H40E 0.9800
C40A H40F 0.9800
P4 F24 1.568(10)
P4 F23 1.574(13)
P4 F20 1.585(12)
P4 F21 1.595(12)
P4 F22 1.596(10)
P4 F19 1.598(11)
P4A F24A 1.567(10)
P4A F23A 1.574(13)
P4A F20A 1.585(12)
P4A F21A 1.595(12)
P4A F22A 1.596(10)
P4A F19A 1.598(11)
S4 O4 1.469(16)
S4 C41 1.78(2)
S4 C42 1.78(2)
C41 H41A 0.9800
C41 H41B 0.9800
C41 H41C 0.9800
C42 H42A 0.9800
C42 H42B 0.9800
C42 H42C 0.9800
S4A O4A 1.469(16)
S4A C41A 1.78(2)
S4A C42A 1.78(2)
C41A H41D 0.9800
C41A H41E 0.9800
C41A H41F 0.9800
C42A H42D 0.9800
C42A H42E 0.9800
C42A H42F 0.9800
N17 C33 1.141(17)
C33 C34 1.46(2)
C34 H34A 0.9800
C34 H34B 0.9800
C34 H34C 0.9800

loop_
_geom_torsion_atom_site_label_1
_geom_torsion_atom_site_label_2
_geom_torsion_atom_site_label_3
_geom_torsion_atom_site_label_4
_geom_torsion
C3 N2 C1 N1 0.4(12)
C4 N2 C1 N1 171.8(11)
C3 N2 C1 Cu1 168.1(8)
C4 N2 C1 Cu1 -20.4(16)
C2 N1 C1 N2 -0.5(12)
C16 N1 C1 N2 -169.2(11)
C2 N1 C1 Cu1 -168.5(8)
C16 N1 C1 Cu1 22.8(16)
C1 N1 C2 C3 0.4(14)
C16 N1 C2 C3 169.1(11)
N1 C2 C3 N2 -0.2(15)
C1 N2 C3 C2 -0.1(14)
C4 N2 C3 C2 -171.6(11)
C13 N8 C16 N1 -83.5(15)
C15 N8 C16 N1 85.4(15)
C1 N1 C16 N8 82.9(14)
C2 N1 C16 N8 -84.2(14)
C1 N2 C4 N3 -84.5(14)
C3 N2 C4 N3 85.8(14)
C5 N3 C4 N2 82.5(15)
C6 N3 C4 N2 -89.8(16)
C6 N3 C5 N4 -0.2(15)
C4 N3 C5 N4 -173.4(12)
C6 N3 C5 Cu2 -162.5(11)
C4 N3 C5 Cu2 24(2)
C7 N4 C5 N3 -1.2(15)
C8 N4 C5 N3 172.1(12)
C7 N4 C5 Cu2 161.7(10)
C8 N4 C5 Cu2 -25.0(19)
C5 N3 C6 C7 1.5(16)
C4 N3 C6 C7 174.6(13)
N3 C6 C7 N4 -2.1(15)
C5 N4 C7 C6 2.1(16)
C8 N4 C7 C6 -171.1(13)
C9 N5 C8 N4 85.4(14)
C10 N5 C8 N4 -84.9(14)
C5 N4 C8 N5 -82.6(15)
C7 N4 C8 N5 89.8(15)
C10 N5 C9 N6 0.0(12)
C8 N5 C9 N6 -171.3(11)
C10 N5 C9 Cu3 -169.1(9)
C8 N5 C9 Cu3 19.7(17)
C11 N6 C9 N5 0.1(13)
C12 N6 C9 N5 172.1(11)
C11 N6 C9 Cu3 169.1(8)
C12 N6 C9 Cu3 -18.9(16)
C9 N5 C10 C11 0.0(15)
C8 N5 C10 C11 171.4(11)
N5 C10 C11 N6 0.1(15)
C9 N6 C11 C10 -0.1(15)
C12 N6 C11 C10 -171.9(11)
C13 N7 C12 N6 82.9(16)
C14 N7 C12 N6 -86.4(15)
C9 N6 C12 N7 -84.6(14)
C11 N6 C12 N7 86.3(15)
C13 N7 C14 C15 0.9(16)
C12 N7 C14 C15 171.3(12)
N7 C14 C15 N8 1.5(15)
C13 N8 C15 C14 -3.4(16)
C16 N8 C15 C14 -173.8(12)
C14 N7 C13 N8 -3.0(15)
C12 N7 C13 N8 -173.3(12)
C14 N7 C13 Cu4 -164.3(11)
C12 N7 C13 Cu4 25(2)
C15 N8 C13 N7 3.9(15)
C16 N8 C13 N7 174.0(13)
C15 N8 C13 Cu4 166.2(10)
C16 N8 C13 Cu4 -23.7(19)
C19 N9 C17 N10 2.4(13)
C32 N9 C17 N10 170.4(11)
C19 N9 C17 Cu1 173.8(9)
C32 N9 C17 Cu1 -18.1(17)
C18 N10 C17 N9 -2.4(12)
C20 N10 C17 N9 -172.4(12)
C18 N10 C17 Cu1 -173.8(9)
C20 N10 C17 Cu1 16.2(17)
C17 N10 C18 C19 1.7(14)
C20 N10 C18 C19 171.0(12)
N10 C18 C19 N9 -0.2(15)
C17 N9 C19 C18 -1.4(15)
C32 N9 C19 C18 -169.4(12)
C17 N10 C20 N11 87.9(14)
C18 N10 C20 N11 -80.1(15)
C21 N11 C20 N10 -82.7(15)
C22 N11 C20 N10 84.9(16)
C22 N11 C21 N12 1.1(15)
C20 N11 C21 N12 170.0(12)
C22 N11 C21 Cu2 164.4(10)
C20 N11 C21 Cu2 -26.7(19)
C23 N12 C21 N11 -0.7(15)
C24 N12 C21 N11 -175.5(11)
C23 N12 C21 Cu2 -164.4(10)
C24 N12 C21 Cu2 20.8(18)
C21 N11 C22 C23 -1.1(17)
C20 N11 C22 C23 -169.8(13)
N11 C22 C23 N12 0.6(17)
C21 N12 C23 C22 0.1(17)
C24 N12 C23 C22 174.7(13)
C21 N12 C24 N13 86.3(14)
C23 N12 C24 N13 -87.7(15)
C25 N13 C24 N12 -87.6(13)
C26 N13 C24 N12 82.7(14)
C26 N13 C25 N14 -0.7(12)
C24 N13 C25 N14 170.8(11)
C26 N13 C25 Cu3 171.0(9)
C24 N13 C25 Cu3 -17.5(16)
C27 N14 C25 N13 -1.1(12)
C28 N14 C25 N13 -173.2(11)
C27 N14 C25 Cu3 -172.8(9)
C28 N14 C25 Cu3 15.1(16)
C25 N13 C26 C27 2.3(16)
C24 N13 C26 C27 -169.0(12)
N13 C26 C27 N14 -2.9(17)
C25 N14 C27 C26 2.6(16)
C28 N14 C27 C26 174.5(12)
C25 N14 C28 N15 88.5(13)
C27 N14 C28 N15 -82.5(14)
C29 N15 C28 N14 -84.5(14)
C30 N15 C28 N14 88.1(15)
C31 N16 C29 N15 2.1(15)
C32 N16 C29 N15 -170.4(12)
C31 N16 C29 Cu4 -163.7(10)
C32 N16 C29 Cu4 23.8(19)
C30 N15 C29 N16 -1.8(15)
C28 N15 C29 N16 171.8(11)
C30 N15 C29 Cu4 163.3(10)
C28 N15 C29 Cu4 -23.2(19)
C29 N15 C30 C31 0.8(16)
C28 N15 C30 C31 -172.5(12)
N15 C30 C31 N16 0.5(15)
C29 N16 C31 C30 -1.7(16)
C32 N16 C31 C30 170.8(12)
C17 N9 C32 N16 -87.1(14)
C19 N9 C32 N16 79.7(14)
C29 N16 C32 N9 84.3(15)
C31 N16 C32 N9 -87.4(15)
